data_4510447
loop_
_publ_author_name
'Han, Lu-Lu'
'Zhang, Xi-Ying'
'Chen, Jiang-Shan'
'Li, Zhong-Hui'
'Sun, Dao-Feng'
'Wang, Xing-Po'
'Sun, Di'

_publ_section_title
;
 Silver(I)/Bipyrazole/Dicarboxylate Interpenetrated Coordination Networks:
 Spontaneous Chiral Resolution, Modulation of Topologies, Water Clusters,
 and Photoluminescences
;
_journal_issue 5
_journal_name_full 'Crystal Growth &amp; Design'
_journal_page_first 2230
_journal_paper_doi 10.1021/cg401805x
_journal_volume 14
_journal_year 2014
_chemical_formula_sum 'C42 H71 Ag2 N14 O10'
_chemical_formula_weight 1147.87
_chemical_name_systematic
; 
 ? 
;
_space_group_IT_number 15
_symmetry_cell_setting monoclinic
_symmetry_space_group_name_Hall '-C 2yc'
_symmetry_space_group_name_H-M 'C 1 2/c 1'
_atom_sites_solution_hydrogens geom
_atom_sites_solution_primary direct
_atom_sites_solution_secondary difmap
_audit_creation_method SHELXL-97
_cell_angle_alpha 90.00
_cell_angle_beta 98.748(4)
_cell_angle_gamma 90.00
_cell_formula_units_Z 8
_cell_length_a 30.817(6)
_cell_length_b 10.354(2)
_cell_length_c 34.565(7)
_cell_measurement_temperature 120(2)
_cell_volume 10901(4)
_computing_structure_refinement 'SHELXL-97 (Sheldrick, 1997)'
_computing_structure_solution 'SHELXS-97 (Sheldrick, 1990)'
_diffrn_ambient_temperature 120(2)
_diffrn_measured_fraction_theta_full 0.999
_diffrn_measured_fraction_theta_max 0.999
_diffrn_radiation_monochromator graphite
_diffrn_radiation_source 'fine-focus sealed tube'
_diffrn_radiation_type MoK\a
_diffrn_radiation_wavelength 0.71073
_diffrn_reflns_av_R_equivalents 0.0994
_diffrn_reflns_av_sigmaI/netI 0.1231
_diffrn_reflns_limit_h_max 36
_diffrn_reflns_limit_h_min -18
_diffrn_reflns_limit_k_max 12
_diffrn_reflns_limit_k_min -11
_diffrn_reflns_limit_l_max 39
_diffrn_reflns_limit_l_min -41
_diffrn_reflns_number 26298
_diffrn_reflns_theta_full 25.00
_diffrn_reflns_theta_max 25.00
_diffrn_reflns_theta_min 1.65
_exptl_absorpt_coefficient_mu 0.781
_exptl_absorpt_correction_T_max 0.9769
_exptl_absorpt_correction_T_min 0.9620
_exptl_crystal_density_diffrn 1.399
_exptl_crystal_density_method 'not measured'
_exptl_crystal_F_000 4760
_exptl_crystal_size_max 0.05
_exptl_crystal_size_mid 0.03
_exptl_crystal_size_min 0.03
_refine_diff_density_max 0.791
_refine_diff_density_min -0.737
_refine_diff_density_rms 0.125
_refine_ls_extinction_method none
_refine_ls_goodness_of_fit_ref 0.966
_refine_ls_hydrogen_treatment mixed
_refine_ls_matrix_type full
_refine_ls_number_parameters 614
_refine_ls_number_reflns 9581
_refine_ls_number_restraints 0
_refine_ls_restrained_S_all 0.966
_refine_ls_R_factor_all 0.1098
_refine_ls_R_factor_gt 0.0534
_refine_ls_shift/su_max 0.002
_refine_ls_shift/su_mean 0.000
_refine_ls_structure_factor_coef Fsqd
_refine_ls_weighting_details 'calc w=1/[\s^2^(Fo^2^)+(0.0404P)^2^+0.0000P] where P=(Fo^2^+2Fc^2^)/3'
_refine_ls_weighting_scheme calc
_refine_ls_wR_factor_gt 0.0996
_refine_ls_wR_factor_ref 0.1232
_reflns_number_gt 5693
_reflns_number_total 9581
_reflns_threshold_expression >2sigma(I)
_cod_data_source_file cg401805x_si_002.cif
_cod_data_source_block 5
_cod_depositor_comments
;
The following automatic conversions were performed:

'_symmetry_cell_setting' value 'Monoclinic' changed to 'monoclinic'
according to
/usr/data/users/saulius/crontab/automatic-downloads/rss-feeds/ACS/lib/dictionaries/cif_core.dic
dictionary named 'cif_core.dic' version 2.4.2 from 2011-04-26.

Automatic conversion script
Id: cif_fix_values 2281 2013-09-26 08:29:07Z andrius 

 Adding full bibliography for 4510442--4510449.cif.
;
_cod_original_sg_symbol_H-M 'C2/c  '
_cod_database_code 4510447

loop_
_symmetry_equiv_pos_as_xyz
'x, y, z'
'-x, y, -z+1/2'
'x+1/2, y+1/2, z'
'-x+1/2, y+1/2, -z+1/2'
'-x, -y, -z'
'x, -y, z-1/2'
'-x+1/2, -y+1/2, -z'
'x+1/2, -y+1/2, z-1/2'

loop_
_atom_site_label
_atom_site_type_symbol
_atom_site_fract_x
_atom_site_fract_y
_atom_site_fract_z
_atom_site_U_iso_or_equiv
_atom_site_adp_type
_atom_site_occupancy
_atom_site_symmetry_multiplicity
_atom_site_calc_flag
_atom_site_refinement_flags
Ag1 Ag 0.381564(16) -0.06466(4) 0.830454(14) 0.02202(14) Uani 1 1 d .
Ag2 Ag 0.314127(16) 0.68571(4) 0.646498(14) 0.02317(14) Uani 1 1 d .
C1 C 0.2662(2) -0.1629(6) 0.8185(2) 0.0298(17) Uani 1 1 d .
H1A H 0.2578 -0.1002 0.8373 0.045 Uiso 1 1 calc R
H1B H 0.2401 -0.2102 0.8063 0.045 Uiso 1 1 calc R
H1C H 0.2792 -0.1173 0.7982 0.045 Uiso 1 1 calc R
C2 C 0.2990(2) -0.2559(5) 0.83927(17) 0.0179(14) Uani 1 1 d .
C3 C 0.29159(18) -0.3792(5) 0.85397(18) 0.0188(14) Uani 1 1 d .
C4 C 0.33249(19) -0.4243(5) 0.87073(17) 0.0188(14) Uani 1 1 d .
C5 C 0.3467(2) -0.5461(6) 0.8931(2) 0.0344(17) Uani 1 1 d .
H5A H 0.3610 -0.6041 0.8765 0.052 Uiso 1 1 calc R
H5B H 0.3210 -0.5892 0.9007 0.052 Uiso 1 1 calc R
H5C H 0.3674 -0.5242 0.9166 0.052 Uiso 1 1 calc R
C6 C 0.2667(2) -0.6573(6) 0.81238(19) 0.0275(16) Uani 1 1 d .
H6A H 0.2561 -0.7466 0.8124 0.041 Uiso 1 1 calc R
H6B H 0.2975 -0.6540 0.8246 0.041 Uiso 1 1 calc R
H6C H 0.2641 -0.6261 0.7854 0.041 Uiso 1 1 calc R
C7 C 0.23963(19) -0.5737(6) 0.83492(18) 0.0228(15) Uani 1 1 d .
C8 C 0.25008(18) -0.4508(5) 0.85222(17) 0.0176(14) Uani 1 1 d .
C9 C 0.2131(2) -0.4133(5) 0.86733(18) 0.0211(15) Uani 1 1 d .
C10 C 0.2040(2) -0.2953(5) 0.88992(18) 0.0259(16) Uani 1 1 d .
H10A H 0.1904 -0.2290 0.8718 0.039 Uiso 1 1 calc R
H10B H 0.2315 -0.2623 0.9044 0.039 Uiso 1 1 calc R
H10C H 0.1839 -0.3177 0.9084 0.039 Uiso 1 1 calc R
C11 C 0.3232(2) 0.1053(6) 0.74578(19) 0.0307(17) Uani 1 1 d .
H11A H 0.3223 0.0162 0.7551 0.046 Uiso 1 1 calc R
H11B H 0.3298 0.1054 0.7189 0.046 Uiso 1 1 calc R
H11C H 0.2947 0.1466 0.7463 0.046 Uiso 1 1 calc R
C12 C 0.35822(19) 0.1786(5) 0.77179(17) 0.0192(14) Uani 1 1 d .
C13 C 0.3771(2) 0.2973(5) 0.76523(17) 0.0225(15) Uani 1 1 d .
C14 C 0.4067(2) 0.3215(6) 0.79868(18) 0.0251(15) Uani 1 1 d .
C15 C 0.4365(2) 0.4331(6) 0.8101(2) 0.044(2) Uani 1 1 d .
H15A H 0.4473 0.4291 0.8382 0.066 Uiso 1 1 calc R
H15B H 0.4203 0.5139 0.8040 0.066 Uiso 1 1 calc R
H15C H 0.4614 0.4296 0.7955 0.066 Uiso 1 1 calc R
C16 C 0.3286(2) 0.5799(6) 0.75036(19) 0.0359(18) Uani 1 1 d .
H16A H 0.3456 0.6597 0.7553 0.054 Uiso 1 1 calc R
H16B H 0.3283 0.5338 0.7751 0.054 Uiso 1 1 calc R
H16C H 0.2984 0.6010 0.7387 0.054 Uiso 1 1 calc R
C17 C 0.3491(2) 0.4959(5) 0.72263(17) 0.0212(15) Uani 1 1 d .
C18 C 0.3703(2) 0.3757(6) 0.72901(17) 0.0213(15) Uani 1 1 d .
C19 C 0.38355(19) 0.3443(5) 0.69383(18) 0.0186(14) Uani 1 1 d .
C20 C 0.4095(2) 0.2322(6) 0.68185(19) 0.0321(17) Uani 1 1 d .
H20A H 0.3909 0.1549 0.6788 0.048 Uiso 1 1 calc R
H20B H 0.4350 0.2166 0.7020 0.048 Uiso 1 1 calc R
H20C H 0.4196 0.2520 0.6569 0.048 Uiso 1 1 calc R
C21 C 0.1942(2) 0.6043(6) 0.59878(19) 0.0301(17) Uani 1 1 d .
H21A H 0.1806 0.5299 0.6098 0.045 Uiso 1 1 calc R
H21B H 0.1722 0.6485 0.5799 0.045 Uiso 1 1 calc R
H21C H 0.2056 0.6641 0.6199 0.045 Uiso 1 1 calc R
C22 C 0.2310(2) 0.5590(5) 0.57859(18) 0.0204(14) Uani 1 1 d .
C23 C 0.22843(19) 0.5001(5) 0.54208(17) 0.0166(14) Uani 1 1 d .
C24 C 0.2718(2) 0.4743(5) 0.53701(17) 0.0184(14) Uani 1 1 d .
C25 C 0.2912(2) 0.4129(6) 0.50486(18) 0.0295(16) Uani 1 1 d .
H25A H 0.3054 0.4790 0.4908 0.044 Uiso 1 1 calc R
H25B H 0.2680 0.3704 0.4868 0.044 Uiso 1 1 calc R
H25C H 0.3130 0.3487 0.5158 0.044 Uiso 1 1 calc R
C26 C 0.1490(2) 0.3018(6) 0.55005(18) 0.0298(16) Uani 1 1 d .
H26A H 0.1323 0.3501 0.5672 0.045 Uiso 1 1 calc R
H26B H 0.1777 0.2783 0.5646 0.045 Uiso 1 1 calc R
H26C H 0.1329 0.2233 0.5409 0.045 Uiso 1 1 calc R
C27 C 0.1551(2) 0.3837(6) 0.51576(18) 0.0205(14) Uani 1 1 d .
C28 C 0.18932(19) 0.4725(5) 0.51216(17) 0.0171(14) Uani 1 1 d .
C29 C 0.17925(19) 0.5266(6) 0.47569(18) 0.0218(15) Uani 1 1 d .
C30 C 0.2027(2) 0.6261(6) 0.45541(18) 0.0277(16) Uani 1 1 d .
H30A H 0.2239 0.5837 0.4412 0.042 Uiso 1 1 calc R
H30B H 0.2181 0.6858 0.4748 0.042 Uiso 1 1 calc R
H30C H 0.1814 0.6742 0.4369 0.042 Uiso 1 1 calc R
C31 C 0.4210(2) -0.1000(7) 0.7380(2) 0.050(2) Uani 1 1 d .
H31A H 0.3982 -0.1563 0.7243 0.075 Uiso 1 1 calc R
H31B H 0.4393 -0.0669 0.7194 0.075 Uiso 1 1 calc R
H31C H 0.4073 -0.0275 0.7498 0.075 Uiso 1 1 calc R
C32 C 0.4488(2) -0.1748(6) 0.76937(19) 0.0288(16) Uani 1 1 d .
C33 C 0.4882(2) -0.2419(5) 0.76677(16) 0.0178(14) Uani 1 1 d .
C34 C 0.50064(19) -0.2962(5) 0.80321(17) 0.0172(14) Uani 1 1 d .
C35 C 0.5388(2) -0.3795(6) 0.81778(18) 0.0318(17) Uani 1 1 d .
H35A H 0.5646 -0.3253 0.8261 0.048 Uiso 1 1 calc R
H35B H 0.5447 -0.4376 0.7968 0.048 Uiso 1 1 calc R
H35C H 0.5322 -0.4305 0.8401 0.048 Uiso 1 1 calc R
C36 C 0.3988(2) 0.6197(6) 0.59393(17) 0.0217(15) Uani 1 1 d .
C37 C 0.43607(19) 0.6647(6) 0.57315(17) 0.0228(15) Uani 1 1 d .
H37A H 0.4564 0.5921 0.5707 0.027 Uiso 1 1 calc R
H37B H 0.4528 0.7343 0.5884 0.027 Uiso 1 1 calc R
C38 C 0.4169(2) 0.7146(6) 0.53255(17) 0.0227(15) Uani 1 1 d .
H38A H 0.3902 0.7654 0.5346 0.027 Uiso 1 1 calc R
H38B H 0.4081 0.6399 0.5153 0.027 Uiso 1 1 calc R
C39 C 0.44864(19) 0.7988(6) 0.51363(17) 0.0227(15) Uani 1 1 d .
H39A H 0.4561 0.8765 0.5300 0.027 Uiso 1 1 calc R
H39B H 0.4761 0.7500 0.5129 0.027 Uiso 1 1 calc R
C40 C 0.4301(2) 0.8406(6) 0.47279(18) 0.0261(16) Uani 1 1 d .
H40A H 0.4022 0.8872 0.4735 0.031 Uiso 1 1 calc R
H40B H 0.4234 0.7629 0.4562 0.031 Uiso 1 1 calc R
C41 C 0.4612(2) 0.9281(6) 0.45412(17) 0.0285(16) Uani 1 1 d .
H41A H 0.4610 1.0159 0.4654 0.034 Uiso 1 1 calc R
H41B H 0.4915 0.8940 0.4601 0.034 Uiso 1 1 calc R
C42 C 0.4478(2) 0.9352(7) 0.41051(18) 0.0255(15) Uani 1 1 d .
N1 N 0.34129(16) -0.2263(4) 0.84619(14) 0.0201(12) Uani 1 1 d .
N2 N 0.36165(16) -0.3300(4) 0.86553(14) 0.0201(12) Uani 1 1 d .
H2 H 0.3901 -0.3350 0.8736 0.024 Uiso 1 1 calc R
N3 N 0.19930(16) -0.6092(5) 0.84032(15) 0.0219(12) Uani 1 1 d .
N4 N 0.18349(16) -0.5101(4) 0.85971(14) 0.0203(12) Uani 1 1 d .
H4 H 0.1571 -0.5088 0.8665 0.024 Uiso 1 1 calc R
N5 N 0.37485(15) 0.1314(4) 0.80670(14) 0.0184(12) Uani 1 1 d .
N6 N 0.40439(17) 0.2219(4) 0.82298(15) 0.0258(13) Uani 1 1 d .
H6 H 0.4199 0.2156 0.8465 0.031 Uiso 1 1 calc R
N7 N 0.34918(16) 0.5358(4) 0.68589(14) 0.0210(12) Uani 1 1 d .
N8 N 0.37045(15) 0.4412(4) 0.66875(13) 0.0197(12) Uani 1 1 d .
H8 H 0.3751 0.4432 0.6443 0.024 Uiso 1 1 calc R
N9 N 0.27265(16) 0.5694(4) 0.59619(15) 0.0239(12) Uani 1 1 d .
N10 N 0.29637(16) 0.5169(4) 0.57013(15) 0.0219(12) Uani 1 1 d .
H10 H 0.3252 0.5112 0.5745 0.026 Uiso 1 1 calc R
N11 N 0.12591(16) 0.3826(4) 0.48313(14) 0.0201(12) Uani 1 1 d .
N12 N 0.14110(16) 0.4687(5) 0.45890(15) 0.0246(13) Uani 1 1 d .
H12 H 0.1279 0.4854 0.4350 0.029 Uiso 1 1 calc R
N13 N 0.43776(16) -0.1864(5) 0.80505(15) 0.0268(13) Uani 1 1 d .
N14 N 0.47017(15) -0.2602(4) 0.82547(14) 0.0206(12) Uani 1 1 d .
H14 H 0.4711 -0.2818 0.8502 0.025 Uiso 1 1 calc R
O1 O 0.37929(12) 0.7040(4) 0.61112(12) 0.0241(10) Uani 1 1 d .
O1W O 0.42302(14) 0.3518(4) 0.53576(13) 0.0371(12) Uani 1 1 d .
H1WA H 0.4120 0.3950 0.5528 0.044 Uiso 1 1 d R
H1WB H 0.4081 0.2831 0.5309 0.044 Uiso 1 1 d R
O2 O 0.38853(13) 0.5006(4) 0.59197(12) 0.0235(10) Uani 1 1 d .
O2W O 0.49003(15) 0.6155(4) 0.42931(15) 0.0488(14) Uani 1 1 d .
H2WA H 0.5166 0.6272 0.4397 0.059 Uiso 1 1 d R
H2WB H 0.4807 0.6846 0.4176 0.059 Uiso 1 1 d R
O3 O 0.42800(15) 1.0328(4) 0.39571(13) 0.0338(12) Uani 1 1 d .
O3W O 0.44103(16) 0.4386(4) 0.46090(14) 0.0500(14) Uani 1 1 d .
H3WA H 0.4406 0.4292 0.4853 0.060 Uiso 1 1 d R
H3WB H 0.4586 0.4994 0.4576 0.060 Uiso 1 1 d R
O4 O 0.45770(15) 0.8404(4) 0.39014(13) 0.0365(12) Uani 1 1 d .
O4W O 0.55181(12) 0.7169(4) 0.59964(11) 0.0258(10) Uani 1 1 d .
H4WA H 0.5593 0.7953 0.5977 0.031 Uiso 1 1 d R
H4WB H 0.5554 0.6774 0.5788 0.031 Uiso 1 1 d R
O5W O 0.39937(12) 0.9548(4) 0.61752(11) 0.0239(10) Uani 1 1 d .
H5WA H 0.3942 0.8742 0.6176 0.029 Uiso 1 1 d R
H5WB H 0.4252 0.9739 0.6284 0.029 Uiso 1 1 d R
O6W O 0.48326(14) 1.0267(4) 0.65453(13) 0.0389(12) Uani 1 1 d .
H6WA H 0.4996 1.0778 0.6440 0.047 Uiso 1 1 d R
H6WB H 0.4974 0.9559 0.6572 0.047 Uiso 1 1 d R

loop_
_atom_site_aniso_label
_atom_site_aniso_U_11
_atom_site_aniso_U_22
_atom_site_aniso_U_33
_atom_site_aniso_U_23
_atom_site_aniso_U_13
_atom_site_aniso_U_12
Ag1 0.0281(3) 0.0164(2) 0.0226(3) 0.0032(2) 0.0073(2) -0.0031(2)
Ag2 0.0267(3) 0.0177(3) 0.0265(3) 0.0029(2) 0.0083(2) 0.0058(2)
C1 0.025(4) 0.022(4) 0.041(4) 0.008(3) 0.002(3) -0.006(3)
C2 0.020(4) 0.015(3) 0.017(4) -0.003(3) 0.000(3) -0.004(3)
C3 0.010(3) 0.019(3) 0.030(4) 0.002(3) 0.009(3) 0.002(3)
C4 0.020(4) 0.016(3) 0.020(3) 0.003(3) 0.004(3) -0.005(3)
C5 0.029(4) 0.028(4) 0.048(5) 0.014(3) 0.009(3) 0.007(3)
C6 0.026(4) 0.023(4) 0.036(4) 0.001(3) 0.015(3) -0.001(3)
C7 0.017(4) 0.020(3) 0.029(4) 0.007(3) 0.000(3) 0.001(3)
C8 0.013(3) 0.015(3) 0.026(4) 0.002(3) 0.007(3) 0.006(3)
C9 0.021(4) 0.013(3) 0.029(4) 0.004(3) 0.001(3) 0.001(3)
C10 0.025(4) 0.019(3) 0.035(4) -0.004(3) 0.011(3) 0.000(3)
C11 0.027(4) 0.033(4) 0.029(4) 0.008(3) -0.004(3) -0.001(3)
C12 0.021(4) 0.016(3) 0.019(4) 0.004(3) 0.000(3) 0.002(3)
C13 0.034(4) 0.015(3) 0.019(4) 0.001(3) 0.005(3) 0.005(3)
C14 0.035(4) 0.017(3) 0.023(4) 0.003(3) 0.005(3) -0.005(3)
C15 0.057(5) 0.034(4) 0.035(5) 0.006(4) -0.010(4) -0.023(4)
C16 0.049(5) 0.037(4) 0.026(4) 0.006(3) 0.017(3) 0.006(4)
C17 0.037(4) 0.014(3) 0.013(3) 0.007(3) 0.007(3) -0.001(3)
C18 0.029(4) 0.019(3) 0.015(4) 0.002(3) 0.000(3) -0.003(3)
C19 0.020(4) 0.012(3) 0.022(4) 0.004(3) -0.003(3) 0.002(3)
C20 0.039(4) 0.032(4) 0.027(4) 0.004(3) 0.009(3) 0.006(3)
C21 0.031(4) 0.028(4) 0.031(4) -0.008(3) 0.005(3) 0.006(3)
C22 0.023(4) 0.010(3) 0.028(4) -0.002(3) 0.003(3) 0.003(3)
C23 0.018(4) 0.013(3) 0.019(4) 0.003(3) 0.004(3) 0.001(3)
C24 0.024(4) 0.015(3) 0.015(3) 0.002(3) -0.003(3) 0.007(3)
C25 0.022(4) 0.036(4) 0.031(4) -0.007(3) 0.006(3) 0.001(3)
C26 0.033(4) 0.036(4) 0.021(4) -0.007(3) 0.004(3) -0.002(3)
C27 0.020(4) 0.021(3) 0.022(4) 0.000(3) 0.006(3) -0.003(3)
C28 0.017(3) 0.013(3) 0.022(4) -0.008(3) 0.007(3) 0.005(3)
C29 0.016(4) 0.024(3) 0.026(4) -0.009(3) 0.002(3) -0.002(3)
C30 0.032(4) 0.024(3) 0.028(4) 0.001(3) 0.006(3) -0.010(3)
C31 0.059(5) 0.062(5) 0.036(5) 0.023(4) 0.031(4) 0.036(4)
C32 0.040(4) 0.027(4) 0.023(4) 0.002(3) 0.015(3) 0.011(3)
C33 0.028(4) 0.011(3) 0.015(4) 0.000(2) 0.005(3) 0.002(3)
C34 0.018(3) 0.020(3) 0.015(3) -0.006(3) 0.006(3) -0.008(3)
C35 0.028(4) 0.047(4) 0.021(4) 0.003(3) 0.008(3) 0.006(4)
C36 0.019(4) 0.032(4) 0.013(4) 0.006(3) -0.002(3) 0.007(3)
C37 0.026(4) 0.019(3) 0.025(4) -0.002(3) 0.008(3) 0.001(3)
C38 0.028(4) 0.022(3) 0.019(4) 0.002(3) 0.006(3) 0.001(3)
C39 0.022(4) 0.029(4) 0.017(3) 0.011(3) 0.003(3) 0.003(3)
C40 0.023(4) 0.025(4) 0.031(4) 0.000(3) 0.006(3) 0.008(3)
C41 0.042(4) 0.022(3) 0.022(4) -0.002(3) 0.007(3) -0.007(3)
C42 0.026(4) 0.031(4) 0.020(4) -0.004(3) 0.003(3) -0.003(3)
N1 0.017(3) 0.018(3) 0.025(3) 0.001(2) 0.001(2) -0.006(2)
N2 0.019(3) 0.022(3) 0.019(3) -0.001(2) 0.001(2) 0.003(2)
N3 0.021(3) 0.019(3) 0.026(3) -0.002(2) 0.007(2) 0.001(2)
N4 0.016(3) 0.020(3) 0.026(3) 0.003(2) 0.007(2) -0.003(2)
N5 0.020(3) 0.016(3) 0.020(3) 0.002(2) 0.004(2) 0.001(2)
N6 0.035(3) 0.020(3) 0.020(3) 0.004(2) -0.002(2) -0.011(3)
N7 0.024(3) 0.016(3) 0.023(3) 0.001(2) 0.007(2) 0.003(2)
N8 0.027(3) 0.019(3) 0.013(3) -0.003(2) 0.002(2) -0.002(3)
N9 0.024(3) 0.018(3) 0.030(3) -0.005(3) 0.005(3) -0.001(3)
N10 0.018(3) 0.024(3) 0.024(3) -0.004(2) 0.004(2) 0.003(2)
N11 0.022(3) 0.021(3) 0.018(3) -0.003(2) 0.006(2) -0.005(2)
N12 0.027(3) 0.026(3) 0.021(3) 0.000(2) 0.005(2) -0.001(3)
N13 0.026(3) 0.030(3) 0.026(3) 0.011(3) 0.010(3) 0.009(3)
N14 0.023(3) 0.028(3) 0.012(3) 0.002(2) 0.007(2) -0.002(3)
O1 0.018(2) 0.026(2) 0.030(3) 0.004(2) 0.009(2) 0.005(2)
O1W 0.032(3) 0.038(3) 0.044(3) -0.013(2) 0.015(2) -0.010(2)
O2 0.026(3) 0.014(2) 0.031(3) 0.0006(19) 0.008(2) -0.003(2)
O2W 0.038(3) 0.030(3) 0.075(4) 0.015(3) 0.000(3) 0.004(2)
O3 0.048(3) 0.025(3) 0.026(3) 0.007(2) -0.002(2) 0.004(2)
O3W 0.081(4) 0.039(3) 0.036(3) -0.016(2) 0.026(3) -0.018(3)
O4 0.046(3) 0.037(3) 0.024(3) -0.007(2) -0.004(2) 0.008(2)
O4W 0.028(3) 0.031(3) 0.020(2) -0.0043(19) 0.0096(19) -0.001(2)
O5W 0.022(2) 0.019(2) 0.029(3) 0.0008(19) -0.0004(19) 0.001(2)
O6W 0.030(3) 0.038(3) 0.049(3) 0.002(2) 0.006(2) 0.005(2)

loop_
_atom_type_symbol
_atom_type_description
_atom_type_scat_dispersion_real
_atom_type_scat_dispersion_imag
_atom_type_scat_source
C C 0.0033 0.0016 'International Tables Vol C Tables 4.2.6.8 and 6.1.1.4'
H H 0.0000 0.0000 'International Tables Vol C Tables 4.2.6.8 and 6.1.1.4'
Ag Ag -0.8971 1.1015 'International Tables Vol C Tables 4.2.6.8 and 6.1.1.4'
N N 0.0061 0.0033 'International Tables Vol C Tables 4.2.6.8 and 6.1.1.4'
O O 0.0106 0.0060 'International Tables Vol C Tables 4.2.6.8 and 6.1.1.4'

loop_
_geom_angle_atom_site_label_1
_geom_angle_atom_site_label_2
_geom_angle_atom_site_label_3
_geom_angle
_geom_angle_site_symmetry_1
_geom_angle_site_symmetry_3
N5 Ag1 N1 140.69(18) . .
N5 Ag1 N13 112.36(17) . .
N1 Ag1 N13 98.95(18) . .
N5 Ag1 O3 102.98(16) . 6_566
N1 Ag1 O3 98.28(16) . 6_566
N13 Ag1 O3 93.05(16) . 6_566
N3 Ag2 N7 128.82(18) 4_566 .
N3 Ag2 N9 123.24(18) 4_566 .
N7 Ag2 N9 104.81(17) . .
N3 Ag2 O1 102.43(16) 4_566 .
N7 Ag2 O1 90.04(15) . .
N9 Ag2 O1 93.68(16) . .
C2 C1 H1A 109.5 . .
C2 C1 H1B 109.5 . .
H1A C1 H1B 109.5 . .
C2 C1 H1C 109.5 . .
H1A C1 H1C 109.5 . .
H1B C1 H1C 109.5 . .
N1 C2 C3 110.8(5) . .
N1 C2 C1 120.7(5) . .
C3 C2 C1 128.5(5) . .
C4 C3 C2 105.7(5) . .
C4 C3 C8 125.3(5) . .
C2 C3 C8 129.1(5) . .
N2 C4 C3 106.3(5) . .
N2 C4 C5 121.5(5) . .
C3 C4 C5 132.1(5) . .
C4 C5 H5A 109.5 . .
C4 C5 H5B 109.5 . .
H5A C5 H5B 109.5 . .
C4 C5 H5C 109.5 . .
H5A C5 H5C 109.5 . .
H5B C5 H5C 109.5 . .
C7 C6 H6A 109.5 . .
C7 C6 H6B 109.5 . .
H6A C6 H6B 109.5 . .
C7 C6 H6C 109.5 . .
H6A C6 H6C 109.5 . .
H6B C6 H6C 109.5 . .
N3 C7 C8 110.1(5) . .
N3 C7 C6 121.0(5) . .
C8 C7 C6 128.9(5) . .
C9 C8 C7 105.3(5) . .
C9 C8 C3 127.3(5) . .
C7 C8 C3 127.4(5) . .
N4 C9 C8 106.8(5) . .
N4 C9 C10 122.0(5) . .
C8 C9 C10 131.1(6) . .
C9 C10 H10A 109.5 . .
C9 C10 H10B 109.5 . .
H10A C10 H10B 109.5 . .
C9 C10 H10C 109.5 . .
H10A C10 H10C 109.5 . .
H10B C10 H10C 109.5 . .
C12 C11 H11A 109.5 . .
C12 C11 H11B 109.5 . .
H11A C11 H11B 109.5 . .
C12 C11 H11C 109.5 . .
H11A C11 H11C 109.5 . .
H11B C11 H11C 109.5 . .
N5 C12 C13 111.0(5) . .
N5 C12 C11 120.0(5) . .
C13 C12 C11 129.0(5) . .
C14 C13 C12 105.2(5) . .
C14 C13 C18 126.8(6) . .
C12 C13 C18 127.7(5) . .
N6 C14 C13 107.1(5) . .
N6 C14 C15 121.4(6) . .
C13 C14 C15 131.5(6) . .
C14 C15 H15A 109.5 . .
C14 C15 H15B 109.5 . .
H15A C15 H15B 109.5 . .
C14 C15 H15C 109.5 . .
H15A C15 H15C 109.5 . .
H15B C15 H15C 109.5 . .
C17 C16 H16A 109.5 . .
C17 C16 H16B 109.5 . .
H16A C16 H16B 109.5 . .
C17 C16 H16C 109.5 . .
H16A C16 H16C 109.5 . .
H16B C16 H16C 109.5 . .
N7 C17 C18 110.8(5) . .
N7 C17 C16 119.2(5) . .
C18 C17 C16 129.9(6) . .
C19 C18 C17 105.2(5) . .
C19 C18 C13 126.4(5) . .
C17 C18 C13 128.4(6) . .
N8 C19 C18 107.0(5) . .
N8 C19 C20 121.2(5) . .
C18 C19 C20 131.8(5) . .
C19 C20 H20A 109.5 . .
C19 C20 H20B 109.5 . .
H20A C20 H20B 109.5 . .
C19 C20 H20C 109.5 . .
H20A C20 H20C 109.5 . .
H20B C20 H20C 109.5 . .
C22 C21 H21A 109.5 . .
C22 C21 H21B 109.5 . .
H21A C21 H21B 109.5 . .
C22 C21 H21C 109.5 . .
H21A C21 H21C 109.5 . .
H21B C21 H21C 109.5 . .
N9 C22 C23 111.4(5) . .
N9 C22 C21 120.4(5) . .
C23 C22 C21 128.1(6) . .
C22 C23 C24 105.9(5) . .
C22 C23 C28 129.8(5) . .
C24 C23 C28 124.3(5) . .
N10 C24 C23 104.8(5) . .
N10 C24 C25 122.6(5) . .
C23 C24 C25 132.6(5) . .
C24 C25 H25A 109.5 . .
C24 C25 H25B 109.5 . .
H25A C25 H25B 109.5 . .
C24 C25 H25C 109.5 . .
H25A C25 H25C 109.5 . .
H25B C25 H25C 109.5 . .
C27 C26 H26A 109.5 . .
C27 C26 H26B 109.5 . .
H26A C26 H26B 109.5 . .
C27 C26 H26C 109.5 . .
H26A C26 H26C 109.5 . .
H26B C26 H26C 109.5 . .
N11 C27 C28 110.3(5) . .
N11 C27 C26 121.1(5) . .
C28 C27 C26 128.6(5) . .
C29 C28 C27 106.2(5) . .
C29 C28 C23 127.2(5) . .
C27 C28 C23 126.6(5) . .
N12 C29 C28 105.7(5) . .
N12 C29 C30 123.3(6) . .
C28 C29 C30 131.0(6) . .
C29 C30 H30A 109.5 . .
C29 C30 H30B 109.5 . .
H30A C30 H30B 109.5 . .
C29 C30 H30C 109.5 . .
H30A C30 H30C 109.5 . .
H30B C30 H30C 109.5 . .
C32 C31 H31A 109.5 . .
C32 C31 H31B 109.5 . .
H31A C31 H31B 109.5 . .
C32 C31 H31C 109.5 . .
H31A C31 H31C 109.5 . .
H31B C31 H31C 109.5 . .
N13 C32 C33 110.9(5) . .
N13 C32 C31 121.3(6) . .
C33 C32 C31 127.8(6) . .
C34 C33 C32 105.3(5) . .
C34 C33 C33 128.6(6) . 2_656
C32 C33 C33 125.9(6) . 2_656
N14 C34 C33 106.7(5) . .
N14 C34 C35 123.4(5) . .
C33 C34 C35 130.0(6) . .
C34 C35 H35A 109.5 . .
C34 C35 H35B 109.5 . .
H35A C35 H35B 109.5 . .
C34 C35 H35C 109.5 . .
H35A C35 H35C 109.5 . .
H35B C35 H35C 109.5 . .
O1 C36 O2 124.4(6) . .
O1 C36 C37 117.4(5) . .
O2 C36 C37 118.2(6) . .
C36 C37 C38 108.9(5) . .
C36 C37 H37A 109.9 . .
C38 C37 H37A 109.9 . .
C36 C37 H37B 109.9 . .
C38 C37 H37B 109.9 . .
H37A C37 H37B 108.3 . .
C37 C38 C39 113.8(5) . .
C37 C38 H38A 108.8 . .
C39 C38 H38A 108.8 . .
C37 C38 H38B 108.8 . .
C39 C38 H38B 108.8 . .
H38A C38 H38B 107.7 . .
C40 C39 C38 112.9(5) . .
C40 C39 H39A 109.0 . .
C38 C39 H39A 109.0 . .
C40 C39 H39B 109.0 . .
C38 C39 H39B 109.0 . .
H39A C39 H39B 107.8 . .
C39 C40 C41 113.1(5) . .
C39 C40 H40A 109.0 . .
C41 C40 H40A 109.0 . .
C39 C40 H40B 109.0 . .
C41 C40 H40B 109.0 . .
H40A C40 H40B 107.8 . .
C42 C41 C40 110.9(5) . .
C42 C41 H41A 109.5 . .
C40 C41 H41A 109.5 . .
C42 C41 H41B 109.5 . .
C40 C41 H41B 109.5 . .
H41A C41 H41B 108.0 . .
O3 C42 O4 122.7(6) . .
O3 C42 C41 119.5(6) . .
O4 C42 C41 117.7(6) . .
C2 N1 N2 105.8(5) . .
C2 N1 Ag1 135.1(4) . .
N2 N1 Ag1 119.0(4) . .
C4 N2 N1 111.5(5) . .
C4 N2 H2 124.3 . .
N1 N2 H2 124.3 . .
C7 N3 N4 105.8(5) . .
C7 N3 Ag2 119.9(4) . 4_536
N4 N3 Ag2 122.0(4) . 4_536
C9 N4 N3 112.0(5) . .
C9 N4 H4 124.0 . .
N3 N4 H4 124.0 . .
C12 N5 N6 105.2(5) . .
C12 N5 Ag1 133.1(4) . .
N6 N5 Ag1 117.6(3) . .
C14 N6 N5 111.5(5) . .
C14 N6 H6 124.3 . .
N5 N6 H6 124.3 . .
C17 N7 N8 105.1(4) . .
C17 N7 Ag2 136.5(4) . .
N8 N7 Ag2 117.0(4) . .
C19 N8 N7 111.9(5) . .
C19 N8 H8 124.1 . .
N7 N8 H8 124.1 . .
C22 N9 N10 104.0(5) . .
C22 N9 Ag2 139.5(4) . .
N10 N9 Ag2 114.4(3) . .
C24 N10 N9 113.9(5) . .
C24 N10 H10 123.1 . .
N9 N10 H10 123.1 . .
C27 N11 N12 105.4(5) . .
N11 N12 C29 112.4(5) . .
N11 N12 H12 123.8 . .
C29 N12 H12 123.8 . .
C32 N13 N14 105.0(5) . .
C32 N13 Ag1 126.0(4) . .
N14 N13 Ag1 127.8(4) . .
C34 N14 N13 112.1(5) . .
C34 N14 H14 123.9 . .
N13 N14 H14 123.9 . .
C36 O1 Ag2 130.6(4) . .
H1WA O1W H1WB 108.5 . .
H2WA O2W H2WB 108.4 . .
C42 O3 Ag1 130.7(4) . 6_565
H3WA O3W H3WB 108.9 . .
H4WA O4W H4WB 108.7 . .
H5WA O5W H5WB 113.0 . .
H6WA O6W H6WB 104.8 . .

loop_
_geom_bond_atom_site_label_1
_geom_bond_atom_site_label_2
_geom_bond_distance
_geom_bond_site_symmetry_2
Ag1 N5 2.188(5) .
Ag1 N1 2.200(5) .
Ag1 N13 2.413(5) .
Ag1 O3 2.503(4) 6_566
Ag2 N3 2.224(5) 4_566
Ag2 N7 2.232(5) .
Ag2 N9 2.331(5) .
Ag2 O1 2.512(4) .
C1 C2 1.499(8) .
C1 H1A 0.9800 .
C1 H1B 0.9800 .
C1 H1C 0.9800 .
C2 N1 1.325(7) .
C2 C3 1.406(8) .
C3 C4 1.386(8) .
C3 C8 1.471(8) .
C4 N2 1.358(7) .
C4 C5 1.509(8) .
C5 H5A 0.9800 .
C5 H5B 0.9800 .
C5 H5C 0.9800 .
C6 C7 1.499(8) .
C6 H6A 0.9800 .
C6 H6B 0.9800 .
C6 H6C 0.9800 .
C7 N3 1.336(7) .
C7 C8 1.422(8) .
C8 C9 1.380(8) .
C9 N4 1.354(7) .
C9 C10 1.499(8) .
C10 H10A 0.9800 .
C10 H10B 0.9800 .
C10 H10C 0.9800 .
C11 C12 1.502(8) .
C11 H11A 0.9800 .
C11 H11B 0.9800 .
C11 H11C 0.9800 .
C12 N5 1.330(7) .
C12 C13 1.393(8) .
C13 C14 1.382(8) .
C13 C18 1.480(8) .
C14 N6 1.338(7) .
C14 C15 1.491(8) .
C15 H15A 0.9800 .
C15 H15B 0.9800 .
C15 H15C 0.9800 .
C16 C17 1.504(8) .
C16 H16A 0.9800 .
C16 H16B 0.9800 .
C16 H16C 0.9800 .
C17 N7 1.336(7) .
C17 C18 1.406(8) .
C18 C19 1.380(8) .
C19 N8 1.347(7) .
C19 C20 1.504(8) .
C20 H20A 0.9800 .
C20 H20B 0.9800 .
C20 H20C 0.9800 .
C21 C22 1.495(8) .
C21 H21A 0.9800 .
C21 H21B 0.9800 .
C21 H21C 0.9800 .
C22 N9 1.339(7) .
C22 C23 1.393(8) .
C23 C24 1.399(8) .
C23 C28 1.492(8) .
C24 N10 1.347(7) .
C24 C25 1.483(8) .
C25 H25A 0.9800 .
C25 H25B 0.9800 .
C25 H25C 0.9800 .
C26 C27 1.493(8) .
C26 H26A 0.9800 .
C26 H26B 0.9800 .
C26 H26C 0.9800 .
C27 N11 1.332(7) .
C27 C28 1.418(8) .
C28 C29 1.371(8) .
C29 N12 1.368(7) .
C29 C30 1.493(8) .
C30 H30A 0.9800 .
C30 H30B 0.9800 .
C30 H30C 0.9800 .
C31 C32 1.492(8) .
C31 H31A 0.9800 .
C31 H31B 0.9800 .
C31 H31C 0.9800 .
C32 N13 1.334(7) .
C32 C33 1.415(8) .
C33 C34 1.379(8) .
C33 C33 1.457(11) 2_656
C34 N14 1.353(7) .
C34 C35 1.483(8) .
C35 H35A 0.9800 .
C35 H35B 0.9800 .
C35 H35C 0.9800 .
C36 O1 1.259(7) .
C36 O2 1.272(7) .
C36 C37 1.518(8) .
C37 C38 1.527(8) .
C37 H37A 0.9900 .
C37 H37B 0.9900 .
C38 C39 1.529(8) .
C38 H38A 0.9900 .
C38 H38B 0.9900 .
C39 C40 1.504(8) .
C39 H39A 0.9900 .
C39 H39B 0.9900 .
C40 C41 1.532(8) .
C40 H40A 0.9900 .
C40 H40B 0.9900 .
C41 C42 1.503(8) .
C41 H41A 0.9900 .
C41 H41B 0.9900 .
C42 O3 1.250(7) .
C42 O4 1.271(7) .
N1 N2 1.366(6) .
N2 H2 0.8800 .
N3 N4 1.357(6) .
N3 Ag2 2.224(5) 4_536
N4 H4 0.8800 .
N5 N6 1.367(6) .
N6 H6 0.8800 .
N7 N8 1.363(6) .
N8 H8 0.8800 .
N9 N10 1.357(6) .
N10 H10 0.8800 .
N11 N12 1.354(6) .
N12 H12 0.8800 .
N13 N14 1.366(6) .
N14 H14 0.8800 .
O1W H1WA 0.8500 .
O1W H1WB 0.8500 .
O2W H2WA 0.8500 .
O2W H2WB 0.8500 .
O3 Ag1 2.503(4) 6_565
O3W H3WA 0.8501 .
O3W H3WB 0.8500 .
O4W H4WA 0.8499 .
O4W H4WB 0.8499 .
O5W H5WA 0.8500 .
O5W H5WB 0.8501 .
O6W H6WA 0.8498 .
O6W H6WB 0.8499 .

loop_
_geom_hbond_atom_site_label_D
_geom_hbond_atom_site_label_H
_geom_hbond_atom_site_label_A
_geom_hbond_distance_DH
_geom_hbond_distance_HA
_geom_hbond_distance_DA
_geom_hbond_angle_DHA
_geom_hbond_site_symmetry_A
N2 H2 O4W 0.88 1.96 2.796(6) 158.0 2_646
N4 H4 O5W 0.88 1.94 2.808(6) 167.9 4_536
N6 H6 O4 0.88 1.85 2.710(6) 163.9 6_566
N8 H8 O2 0.88 2.00 2.860(6) 163.8 .
N10 H10 O2 0.88 1.96 2.831(6) 171.9 .
N12 H12 O5W 0.88 1.98 2.856(6) 173.0 7_566
N14 H14 O4W 0.88 1.97 2.784(6) 153.3 2_646
O1W H1WA O2 0.85 1.96 2.812(6) 177.5 .
O1W H1WB N11 0.85 2.03 2.880(6) 177.0 7_556
O2W H2WA O1W 0.85 1.94 2.787(6) 178.1 5_666
O2W H2WB O4 0.85 1.95 2.800(6) 178.3 .
O3W H3WA O1W 0.85 2.07 2.872(7) 158.0 .
O3W H3WB O2W 0.85 1.90 2.707(7) 157.0 .
O4W H4WA O3 0.85 1.83 2.664(6) 167.3 5_676
O4W H4WB O3W 0.85 1.84 2.676(6) 167.5 5_666
O5W H5WA O1 0.85 1.83 2.671(5) 172.4 .
O5W H5WB O6W 0.85 1.96 2.805(6) 176.8 .
O6W H6WA O4 0.85 2.08 2.905(7) 164.9 5_676
O6W H6WB N14 0.85 2.49 3.326(6) 169.1 2_666
O6W H6WB N13 0.85 2.66 3.422(7) 149.8 2_666
